data_2312417
loop_
_publ_author_name
'Wood, Matthew R.'
'Bernal, Ivan'
'Lalancette, Roger A.'

_publ_section_title
;
 Crystal structure and analytical profile of
 1,2-diphenyl-2-pyrrolidin-1-ylethanone hydrochloride or `&#x3b1;-D2PV': a
 synthetic cathinone seized by law enforcement, along with its diluent
 sugar, myo-inositol.
;
_journal_coeditor_code EQ3015
_journal_issue 'Pt 4'
_journal_name_full 'Acta crystallographica. Section C, Structural chemistry'
_journal_page_first 91
_journal_page_last 97
_journal_paper_doi 10.1107/S2053229624000561
_journal_volume 80
_journal_year 2024
_chemical_formula_iupac 'C6 H12 O6'
_chemical_formula_moiety 'C6 H12 O6'
_chemical_formula_sum 'C6 H12 O6'
_chemical_formula_weight 180.16
_chemical_name_common
;
Myo-inositol
;
_chemical_name_systematic
;
Cyclohexane-1,2,3,4,5,6-hexol
;
_space_group_crystal_system monoclinic
_space_group_IT_number 14
_space_group_name_Hall '-P 2yn'
_space_group_name_H-M_alt 'P 1 21/n 1'
_atom_sites_solution_hydrogens mixed
_atom_sites_solution_primary direct
_atom_sites_solution_secondary difmap
_audit_creation_method SHELXL-2018/3
_cell_angle_alpha 90
_cell_angle_beta 93.9791(8)
_cell_angle_gamma 90
_cell_formula_units_Z 8
_cell_length_a 6.61708(6)
_cell_length_b 12.04740(10)
_cell_length_c 18.88721(19)
_cell_measurement_reflns_used 18595
_cell_measurement_temperature 100(2)
_cell_measurement_theta_max 75.792
_cell_measurement_theta_min 4.333
_cell_volume 1502.03(2)
_computing_cell_refinement
;
CrysAlis PRO (Rigaku OD, 2022)
;
_computing_data_collection
;
CrysAlis PRO (Rigaku OD, 2022)
;
_computing_data_reduction
;
CrysAlis PRO (Rigaku OD, 2022)
;
_computing_molecular_graphics
;
<i>Mercury</i> (Macrae <i>et al.</i>,  2020) and <i>DIAMOND</i> (Putz &
Brandenburg,
2019)
;
_computing_publication_material
;
SHELXL2018 (Sheldrick, 2015<i>b</i>)
;
_computing_structure_refinement
;
SHELXL2018 (Sheldrick, 2015<i>b</i>)
;
_computing_structure_solution
;
SHELXT2018 (Sheldrick, 2015<i>a</i>)
;
_diffrn_ambient_temperature 100(2)
_diffrn_detector 'Hybrid Pixel Array Detector'
_diffrn_detector_area_resol_mean 10.0000
_diffrn_measured_fraction_theta_full 1.000
_diffrn_measured_fraction_theta_max 0.985
_diffrn_measurement_device 'four-circle diffractometer'
_diffrn_measurement_device_type 'Rigaku XtaLAB Synergy Dualflex diffractometer with a HyPix detector'
_diffrn_measurement_method '\w scans'
_diffrn_radiation_monochromator mirror
_diffrn_radiation_probe x-ray
_diffrn_radiation_type 'Cu K\a'
_diffrn_radiation_wavelength 1.54184
_diffrn_reflns_av_R_equivalents 0.0640
_diffrn_reflns_av_unetI/netI 0.0233
_diffrn_reflns_limit_h_max 8
_diffrn_reflns_limit_h_min -8
_diffrn_reflns_limit_k_max 15
_diffrn_reflns_limit_k_min -15
_diffrn_reflns_limit_l_max 23
_diffrn_reflns_limit_l_min -22
_diffrn_reflns_number 55215
_diffrn_reflns_theta_full 67.684
_diffrn_reflns_theta_max 76.626
_diffrn_reflns_theta_min 4.356
_diffrn_source 'micro-focus sealed X-ray tube'
_exptl_absorpt_coefficient_mu 1.263
_exptl_absorpt_correction_T_max 1.000
_exptl_absorpt_correction_T_min 0.607
_exptl_absorpt_correction_type gaussian
_exptl_absorpt_process_details
;
(CrysAlis PRO; Rigaku OD, 2022)
;
_exptl_crystal_colour colourless
_exptl_crystal_density_diffrn 1.593
_exptl_crystal_description block
_exptl_crystal_F_000 768
_exptl_crystal_size_max 0.224
_exptl_crystal_size_mid 0.097
_exptl_crystal_size_min 0.084
_refine_diff_density_max 0.251
_refine_diff_density_min -0.259
_refine_ls_extinction_method none
_refine_ls_goodness_of_fit_ref 1.062
_refine_ls_hydrogen_treatment mixed
_refine_ls_matrix_type full
_refine_ls_number_parameters 253
_refine_ls_number_reflns 3168
_refine_ls_number_restraints 0
_refine_ls_restrained_S_all 1.062
_refine_ls_R_factor_all 0.0436
_refine_ls_R_factor_gt 0.0378
_refine_ls_shift/su_max 0.001
_refine_ls_shift/su_mean 0.000
_refine_ls_structure_factor_coef Fsqd
_refine_ls_weighting_details 'w=1/[\s^2^(Fo^2^)+(0.0631P)^2^+0.4998P] where P=(Fo^2^+2Fc^2^)/3'
_refine_ls_weighting_scheme calc
_refine_ls_wR_factor_gt 0.1047
_refine_ls_wR_factor_ref 0.1095
_reflns_number_gt 2697
_reflns_number_total 3168
_reflns_threshold_expression 'I > 2\s(I)'
_cod_data_source_file eq3015.cif
_cod_data_source_block II
_cod_depositor_comments 'Adding full bibliography for 2312416--2312417.cif.'
_cod_original_cell_volume 1502.04(2)
_cod_original_sg_symbol_H-M 'P 21/n'
_cod_database_code 2312417
_shelx_space_group_comment
;
The symmetry employed for this shelxl refinement is uniquely defined
by the following loop, which should always be used as a source of
symmetry information in preference to the above space-group names.
They are only intended as comments.
;

loop_
_space_group_symop_operation_xyz
'x, y, z'
'-x+1/2, y+1/2, -z+1/2'
'-x, -y, -z'
'x-1/2, -y-1/2, z-1/2'

loop_
_atom_site_type_symbol
_atom_site_label
_atom_site_fract_x
_atom_site_fract_y
_atom_site_fract_z
_atom_site_U_iso_or_equiv
_atom_site_adp_type
_atom_site_calc_flag
_atom_site_occupancy
_atom_site_disorder_assembly
_atom_site_disorder_group
O O1 0.11427(14) 0.46739(7) 0.18240(5) 0.0163(2) Uani d 1 . .
H H1 0.027(3) 0.4688(14) 0.2123(10) 0.024 Uiso d 1 . .
O O2 0.40720(14) 0.54673(8) 0.29007(5) 0.0174(2) Uani d 1 . .
H H2 0.402(3) 0.6148(16) 0.2766(9) 0.026 Uiso d 1 . .
O O3 0.82029(13) 0.47716(8) 0.27270(5) 0.0186(2) Uani d 1 . .
H H3 0.819(3) 0.5031(15) 0.3150(10) 0.028 Uiso d 1 . .
O O4 0.77536(14) 0.26420(8) 0.33342(6) 0.0204(2) Uani d 1 . .
H H4 0.758(3) 0.2262(16) 0.3705(11) 0.031 Uiso d 1 . .
O O5 0.37467(14) 0.19105(8) 0.35327(5) 0.0183(2) Uani d 1 . .
H H5 0.373(3) 0.1217(16) 0.3416(9) 0.027 Uiso d 1 . .
O O6 0.06988(14) 0.25670(7) 0.24611(5) 0.0171(2) Uani d 1 . .
H H6 -0.017(3) 0.2580(14) 0.2777(10) 0.026 Uiso d 1 . .
O O7 0.47056(14) 0.62339(8) 0.42360(5) 0.0205(2) Uani d 1 . .
H H7 0.467(3) 0.5889(15) 0.3835(11) 0.031 Uiso d 1 . .
O O8 0.43084(13) 0.85586(8) 0.44744(5) 0.0189(2) Uani d 1 . .
H H8 0.456(3) 0.8901(15) 0.4081(10) 0.028 Uiso d 1 . .
O O9 0.84024(14) 0.91291(8) 0.42270(5) 0.0179(2) Uani d 1 . .
H H9 0.853(3) 0.9826(16) 0.4297(9) 0.027 Uiso d 1 . .
O O10 1.13739(14) 0.86367(8) 0.54149(5) 0.0166(2) Uani d 1 . .
H H10 1.217(3) 0.8632(14) 0.5065(10) 0.025 Uiso d 1 . .
O O11 1.17267(14) 0.63788(8) 0.50901(5) 0.0175(2) Uani d 1 . .
H H11 1.262(3) 0.6286(15) 0.4821(10) 0.026 Uiso d 1 . .
O O12 0.87101(14) 0.54174(8) 0.41094(5) 0.0190(2) Uani d 1 . .
H H12 0.868(3) 0.4839(16) 0.4355(10) 0.028 Uiso d 1 . .
C C1 0.28571(18) 0.40294(10) 0.20898(7) 0.0150(3) Uani d 1 . .
H H1A 0.328986 0.355260 0.169416 0.018 Uiso calc 1 . .
C C2 0.46231(18) 0.47881(10) 0.23262(7) 0.0151(3) Uani d 1 . .
H H2A 0.495197 0.527322 0.192023 0.018 Uiso calc 1 . .
C C3 0.64783(18) 0.40865(11) 0.25571(7) 0.0154(3) Uani d 1 . .
H H3A 0.679262 0.361325 0.214386 0.019 Uiso calc 1 . .
C C4 0.60065(19) 0.33100(11) 0.31613(7) 0.0158(3) Uani d 1 . .
H H4A 0.569140 0.375891 0.358515 0.019 Uiso calc 1 . .
C C5 0.41948(19) 0.25727(10) 0.29380(7) 0.0153(3) Uani d 1 . .
H H5A 0.455279 0.207815 0.254032 0.018 Uiso calc 1 . .
C C6 0.23458(18) 0.32732(10) 0.26970(7) 0.0147(3) Uani d 1 . .
H H6A 0.193958 0.373536 0.310337 0.018 Uiso calc 1 . .
C C7 0.64429(18) 0.69433(11) 0.42761(7) 0.0164(3) Uani d 1 . .
H H7A 0.670833 0.721532 0.379101 0.020 Uiso calc 1 . .
C C8 0.60081(18) 0.79250(11) 0.47526(7) 0.0158(3) Uani d 1 . .
H H8A 0.566386 0.761910 0.522154 0.019 Uiso calc 1 . .
C C9 0.78791(19) 0.86631(11) 0.48851(7) 0.0153(3) Uani d 1 . .
H H9A 0.756130 0.927620 0.521650 0.018 Uiso calc 1 . .
C C10 0.96203(18) 0.79679(10) 0.52230(7) 0.0148(3) Uani d 1 . .
H H10A 0.915285 0.763815 0.566928 0.018 Uiso calc 1 . .
C C11 1.01346(18) 0.70155(10) 0.47399(7) 0.0152(3) Uani d 1 . .
H H11A 1.059179 0.731701 0.428429 0.018 Uiso calc 1 . .
C C12 0.82661(19) 0.62850(10) 0.45875(7) 0.0156(3) Uani d 1 . .
H H12A 0.790233 0.594206 0.504379 0.019 Uiso calc 1 . .

loop_
_atom_site_aniso_label
_atom_site_aniso_U_11
_atom_site_aniso_U_22
_atom_site_aniso_U_33
_atom_site_aniso_U_12
_atom_site_aniso_U_13
_atom_site_aniso_U_23
O1 0.0104(4) 0.0191(5) 0.0192(5) 0.0022(3) -0.0002(4) 0.0018(4)
O2 0.0175(5) 0.0156(5) 0.0192(5) -0.0006(4) 0.0016(4) -0.0022(4)
O3 0.0107(4) 0.0251(5) 0.0200(5) -0.0038(4) 0.0000(4) -0.0018(4)
O4 0.0113(5) 0.0279(5) 0.0218(5) 0.0042(4) 0.0005(4) 0.0073(4)
O5 0.0210(5) 0.0163(5) 0.0177(5) 0.0002(4) 0.0023(4) 0.0017(4)
O6 0.0113(4) 0.0177(5) 0.0223(5) -0.0032(3) 0.0008(4) -0.0020(4)
O7 0.0131(5) 0.0274(5) 0.0210(5) -0.0065(4) 0.0016(4) -0.0065(4)
O8 0.0111(4) 0.0257(5) 0.0197(5) 0.0037(4) -0.0001(4) 0.0042(4)
O9 0.0186(5) 0.0166(5) 0.0185(5) 0.0002(4) 0.0018(4) 0.0020(4)
O10 0.0112(4) 0.0183(5) 0.0201(5) -0.0024(3) -0.0002(4) -0.0018(4)
O11 0.0114(4) 0.0196(5) 0.0214(5) 0.0033(3) 0.0009(4) 0.0016(4)
O12 0.0204(5) 0.0159(5) 0.0207(5) -0.0006(4) 0.0013(4) -0.0022(4)
C1 0.0108(6) 0.0160(6) 0.0181(7) 0.0025(5) -0.0008(5) 0.0000(5)
C2 0.0127(6) 0.0158(6) 0.0168(7) -0.0006(5) 0.0009(5) -0.0002(5)
C3 0.0104(6) 0.0181(6) 0.0177(7) -0.0017(5) -0.0001(5) -0.0004(5)
C4 0.0100(6) 0.0193(6) 0.0180(7) 0.0023(5) -0.0003(5) 0.0008(5)
C5 0.0128(6) 0.0160(6) 0.0170(7) 0.0005(5) 0.0010(5) 0.0008(5)
C6 0.0103(6) 0.0145(6) 0.0191(7) -0.0018(5) -0.0002(5) -0.0015(5)
C7 0.0112(6) 0.0193(6) 0.0186(7) -0.0037(5) 0.0008(5) -0.0003(5)
C8 0.0106(6) 0.0192(6) 0.0172(6) 0.0023(5) -0.0013(5) 0.0015(5)
C9 0.0133(6) 0.0166(6) 0.0160(6) 0.0015(5) 0.0009(5) -0.0003(5)
C10 0.0099(6) 0.0162(6) 0.0181(6) -0.0024(5) -0.0007(5) 0.0003(5)
C11 0.0116(6) 0.0160(6) 0.0178(6) 0.0014(5) -0.0003(5) 0.0014(5)
C12 0.0143(6) 0.0154(6) 0.0173(7) -0.0014(5) 0.0019(5) -0.0018(5)

loop_
_atom_type_symbol
_atom_type_description
_atom_type_scat_dispersion_real
_atom_type_scat_dispersion_imag
_atom_type_scat_source
C C 0.0181 0.0091 'International Tables Vol C Tables 4.2.6.8 and 6.1.1.4'
H H 0.0000 0.0000 'International Tables Vol C Tables 4.2.6.8 and 6.1.1.4'
O O 0.0492 0.0322 'International Tables Vol C Tables 4.2.6.8 and 6.1.1.4'

loop_
_geom_angle_atom_site_label_1
_geom_angle_atom_site_label_2
_geom_angle_atom_site_label_3
_geom_angle_site_symmetry_1
_geom_angle_site_symmetry_3
_geom_angle
_geom_angle_publ_flag
C1 O1 H1 . . 109.8(12) ?
C2 O2 H2 . . 109.3(12) ?
C3 O3 H3 . . 111.3(12) ?
C4 O4 H4 . . 109.7(12) ?
C5 O5 H5 . . 109.8(12) ?
C6 O6 H6 . . 107.9(12) ?
C7 O7 H7 . . 107.8(13) ?
C8 O8 H8 . . 111.9(12) ?
C9 O9 H9 . . 106.2(12) ?
C10 O10 H10 . . 109.0(11) ?
C11 O11 H11 . . 109.2(13) ?
C12 O12 H12 . . 104.3(13) ?
O1 C1 C6 . . 112.07(10) ?
O1 C1 C2 . . 110.41(10) ?
C6 C1 C2 . . 110.13(10) ?
O1 C1 H1A . . 108.0 ?
C6 C1 H1A . . 108.0 ?
C2 C1 H1A . . 108.0 ?
O2 C2 C1 . . 109.58(10) ?
O2 C2 C3 . . 110.05(10) ?
C1 C2 C3 . . 109.62(10) ?
O2 C2 H2A . . 109.2 ?
C1 C2 H2A . . 109.2 ?
C3 C2 H2A . . 109.2 ?
O3 C3 C4 . . 112.88(10) ?
O3 C3 C2 . . 110.98(10) ?
C4 C3 C2 . . 110.53(10) ?
O3 C3 H3A . . 107.4 ?
C4 C3 H3A . . 107.4 ?
C2 C3 H3A . . 107.4 ?
O4 C4 C3 . . 108.21(10) ?
O4 C4 C5 . . 110.05(10) ?
C3 C4 C5 . . 110.35(10) ?
O4 C4 H4A . . 109.4 ?
C3 C4 H4A . . 109.4 ?
C5 C4 H4A . . 109.4 ?
O5 C5 C4 . . 108.06(10) ?
O5 C5 C6 . . 109.72(10) ?
C4 C5 C6 . . 110.95(10) ?
O5 C5 H5A . . 109.4 ?
C4 C5 H5A . . 109.4 ?
C6 C5 H5A . . 109.4 ?
O6 C6 C1 . . 109.04(10) ?
O6 C6 C5 . . 109.95(10) ?
C1 C6 C5 . . 109.86(10) ?
O6 C6 H6A . . 109.3 ?
C1 C6 H6A . . 109.3 ?
C5 C6 H6A . . 109.3 ?
O7 C7 C8 . . 108.10(10) ?
O7 C7 C12 . . 108.70(10) ?
C8 C7 C12 . . 110.59(10) ?
O7 C7 H7A . . 109.8 ?
C8 C7 H7A . . 109.8 ?
C12 C7 H7A . . 109.8 ?
O8 C8 C7 . . 111.90(10) ?
O8 C8 C9 . . 110.90(10) ?
C7 C8 C9 . . 111.30(10) ?
O8 C8 H8A . . 107.5 ?
C7 C8 H8A . . 107.5 ?
C9 C8 H8A . . 107.5 ?
O9 C9 C10 . . 110.96(10) ?
O9 C9 C8 . . 109.17(10) ?
C10 C9 C8 . . 109.13(10) ?
O9 C9 H9A . . 109.2 ?
C10 C9 H9A . . 109.2 ?
C8 C9 H9A . . 109.2 ?
O10 C10 C11 . . 111.35(10) ?
O10 C10 C9 . . 111.72(10) ?
C11 C10 C9 . . 110.91(10) ?
O10 C10 H10A . . 107.5 ?
C11 C10 H10A . . 107.5 ?
C9 C10 H10A . . 107.5 ?
O11 C11 C10 . . 108.43(10) ?
O11 C11 C12 . . 109.82(10) ?
C10 C11 C12 . . 109.63(10) ?
O11 C11 H11A . . 109.6 ?
C10 C11 H11A . . 109.6 ?
C12 C11 H11A . . 109.6 ?
O12 C12 C7 . . 109.21(10) ?
O12 C12 C11 . . 109.99(10) ?
C7 C12 C11 . . 112.37(10) ?
O12 C12 H12A . . 108.4 ?
C7 C12 H12A . . 108.4 ?
C11 C12 H12A . . 108.4 ?

loop_
_geom_bond_atom_site_label_1
_geom_bond_atom_site_label_2
_geom_bond_site_symmetry_2
_geom_bond_distance
_geom_bond_publ_flag
O1 C1 . 1.4363(14) ?
O1 H1 . 0.835(19) ?
O2 C2 . 1.4264(16) ?
O2 H2 . 0.859(19) ?
O3 C3 . 1.4268(15) ?
O3 H3 . 0.86(2) ?
O4 C4 . 1.4277(15) ?
O4 H4 . 0.85(2) ?
O5 C5 . 1.4254(16) ?
O5 H5 . 0.864(19) ?
O6 C6 . 1.4292(14) ?
O6 H6 . 0.86(2) ?
O7 C7 . 1.4303(15) ?
O7 H7 . 0.86(2) ?
O8 C8 . 1.4289(15) ?
O8 H8 . 0.88(2) ?
O9 C9 . 1.4282(16) ?
O9 H9 . 0.853(19) ?
O10 C10 . 1.4383(14) ?
O10 H10 . 0.875(19) ?
O11 C11 . 1.4280(14) ?
O11 H11 . 0.81(2) ?
O12 C12 . 1.4251(16) ?
O12 H12 . 0.838(19) ?
C1 C6 . 1.5210(18) ?
C1 C2 . 1.5258(16) ?
C1 H1A . 1.0000 ?
C2 C3 . 1.5289(16) ?
C2 H2A . 1.0000 ?
C3 C4 . 1.5245(18) ?
C3 H3A . 1.0000 ?
C4 C5 . 1.5277(17) ?
C4 H4A . 1.0000 ?
C5 C6 . 1.5294(16) ?
C5 H5A . 1.0000 ?
C6 H6A . 1.0000 ?
C7 C8 . 1.5256(18) ?
C7 C12 . 1.5270(17) ?
C7 H7A . 1.0000 ?
C8 C9 . 1.5307(17) ?
C8 H8A . 1.0000 ?
C9 C10 . 1.5279(17) ?
C9 H9A . 1.0000 ?
C10 C11 . 1.5193(18) ?
C10 H10A . 1.0000 ?
C11 C12 . 1.5286(17) ?
C11 H11A . 1.0000 ?
C12 H12A . 1.0000 ?

loop_
_geom_hbond_atom_site_label_D
_geom_hbond_atom_site_label_H
_geom_hbond_atom_site_label_A
_geom_hbond_site_symmetry_A
_geom_hbond_distance_DH
_geom_hbond_distance_HA
_geom_hbond_distance_DA
_geom_hbond_angle_DHA
_geom_hbond_publ_flag
O1 H1 O3 1_455 0.831(19) 1.85(2) 2.6771(14) 175.1(17) yes
O2 H2 O6 2 0.854(19) 1.779(19) 2.6274(13) 171.4(17) yes
O3 H3 O12 . 0.853(19) 1.885(19) 2.7229(14) 167.3(17) yes
O4 H4 O10 3_766 0.842(19) 2.071(19) 2.8461(14) 152.9(16) yes
O5 H5 O1 2_545 0.859(19) 1.922(19) 2.7797(13) 176.8(17) yes
O6 H6 O4 1_455 0.852(19) 1.79(2) 2.6403(14) 171.8(17) yes
O7 H7 O2 . 0.854(19) 1.861(19) 2.6915(14) 163.8(16) yes
O8 H8 O1 2 0.869(19) 1.979(19) 2.7943(14) 155.6(16) yes
O9 H9 O10 3_776 0.850(19) 1.934(19) 2.7767(14) 171.3(17) yes
O10 H10 O8 1_655 0.871(19) 1.865(19) 2.7228(14) 167.5(16) yes
O11 H11 O7 1_655 0.804(19) 1.838(19) 2.6382(14) 173.8(18) yes
O12 H12 O11 3_766 0.829(19) 1.843(19) 2.6671(14) 172.3(17) yes
C3 H3A O9 2_645 1.00 2.66 3.3766(16) 128.9 no
C8 H8A O5 3_666 1.00 2.43 3.2373(16) 137.9 no
C10 H10A O5 3_666 1.00 2.58 3.3518(17) 134.0 no

loop_
_geom_torsion_atom_site_label_1
_geom_torsion_atom_site_label_2
_geom_torsion_atom_site_label_3
_geom_torsion_atom_site_label_4
_geom_torsion_site_symmetry_1
_geom_torsion_site_symmetry_2
_geom_torsion_site_symmetry_3
_geom_torsion_site_symmetry_4
_geom_torsion
_geom_torsion_publ_flag
O1 C1 C2 O2 . . . . 63.16(13) ?
C6 C1 C2 O2 . . . . -61.12(13) ?
O1 C1 C2 C3 . . . . -175.97(10) ?
C6 C1 C2 C3 . . . . 59.75(13) ?
O2 C2 C3 O3 . . . . -64.11(13) ?
C1 C2 C3 O3 . . . . 175.30(10) ?
O2 C2 C3 C4 . . . . 61.92(13) ?
C1 C2 C3 C4 . . . . -58.66(13) ?
O3 C3 C4 O4 . . . . -57.58(14) ?
C2 C3 C4 O4 . . . . 177.45(10) ?
O3 C3 C4 C5 . . . . -178.05(10) ?
C2 C3 C4 C5 . . . . 56.99(13) ?
O4 C4 C5 O5 . . . . 63.92(13) ?
C3 C4 C5 O5 . . . . -176.73(10) ?
O4 C4 C5 C6 . . . . -175.75(10) ?
C3 C4 C5 C6 . . . . -56.40(14) ?
O1 C1 C6 O6 . . . . 57.06(13) ?
C2 C1 C6 O6 . . . . -179.62(10) ?
O1 C1 C6 C5 . . . . 177.62(10) ?
C2 C1 C6 C5 . . . . -59.06(13) ?
O5 C5 C6 O6 . . . . -63.23(13) ?
C4 C5 C6 O6 . . . . 177.43(10) ?
O5 C5 C6 C1 . . . . 176.76(10) ?
C4 C5 C6 C1 . . . . 57.42(14) ?
O7 C7 C8 O8 . . . . -61.16(14) ?
C12 C7 C8 O8 . . . . 179.95(10) ?
O7 C7 C8 C9 . . . . 174.13(10) ?
C12 C7 C8 C9 . . . . 55.24(14) ?
O8 C8 C9 O9 . . . . -61.94(13) ?
C7 C8 C9 O9 . . . . 63.33(13) ?
O8 C8 C9 C10 . . . . 176.63(10) ?
C7 C8 C9 C10 . . . . -58.10(14) ?
O9 C9 C10 O10 . . . . 64.50(14) ?
C8 C9 C10 O10 . . . . -175.16(10) ?
O9 C9 C10 C11 . . . . -60.36(13) ?
C8 C9 C10 C11 . . . . 59.98(14) ?
O10 C10 C11 O11 . . . . 56.53(13) ?
C9 C10 C11 O11 . . . . -178.40(10) ?
O10 C10 C11 C12 . . . . 176.42(10) ?
C9 C10 C11 C12 . . . . -58.51(13) ?
O7 C7 C12 O12 . . . . 65.07(13) ?
C8 C7 C12 O12 . . . . -176.40(10) ?
O7 C7 C12 C11 . . . . -172.60(10) ?
C8 C7 C12 C11 . . . . -54.07(14) ?
O11 C11 C12 O12 . . . . -63.52(14) ?
C10 C11 C12 O12 . . . . 177.45(10) ?
O11 C11 C12 C7 . . . . 174.59(10) ?
C10 C11 C12 C7 . . . . 55.56(14) ?
